data_7206215
loop_
_publ_author_name
'Jing, Wang'
'Ren, Zhi-Gang'
'Dai, Ming'
'Chen, Yang'
'Lang, Jian-Ping'

_publ_section_title
;
 Novel Zn and Cd coordination polymers of
 1,1&#x2032;-(1,6-hexanediyl)bis-1H-benzimidazole: solvothermal
 synthesis, crystal structures and photoluminescence properties
;
_journal_issue 16
_journal_name_full CrystEngComm
_journal_page_first 5111
_journal_paper_doi 10.1039/c1ce05156c
_journal_volume 13
_journal_year 2011
_chemical_formula_moiety 'C28 H34 N4 O8 Zn2'
_chemical_formula_sum 'C28 H34 N4 O8 Zn2'
_chemical_formula_weight 685.38
_chemical_name_systematic
;
?
;
_space_group_IT_number 88
_symmetry_cell_setting tetragonal
_symmetry_space_group_name_Hall '-I 4ad'
_symmetry_space_group_name_H-M 'I 41/a :2'
_atom_sites_solution_hydrogens geom
_atom_sites_solution_primary direct
_atom_sites_solution_secondary difmap
_cell_angle_alpha 90.00
_cell_angle_beta 90.00
_cell_angle_gamma 90.00
_cell_formula_units_Z 8
_cell_length_a 22.382(3)
_cell_length_b 22.382(3)
_cell_length_c 11.243(2)
_cell_measurement_reflns_used 5551
_cell_measurement_temperature 223(2)
_cell_measurement_theta_max 27.4816
_cell_measurement_theta_min 3.2772
_cell_volume 5632.2(15)
_computing_cell_refinement 'CrystalClear, Ver. 1.30 (Rigaku/MSC, 2001)'
_computing_data_collection 'CrystalClear, Ver. 1.30 (Rigaku/MSC, 2001)'
_computing_data_reduction 'CrystalStructure, Ver. 3.60 (Rigaku/MSC, 2004)'
_computing_molecular_graphics 'ORTEPII (Johnson, 1976)'
_computing_publication_material SHELXL97
_computing_structure_refinement 'SHELXL-97 (Sheldrick, 1997)'
_computing_structure_solution 'SHELXS-97 (Sheldrick, 1990)'
_diffrn_ambient_temperature 223(2)
_diffrn_measured_fraction_theta_full 0.992
_diffrn_measured_fraction_theta_max 0.992
_diffrn_measurement_device_type 'Rigaku MercuryCCD area detector'
_diffrn_measurement_method \w
_diffrn_radiation_monochromator graphite
_diffrn_radiation_source 'fine-focus sealed tube'
_diffrn_radiation_type MoK\a
_diffrn_radiation_wavelength 0.71073
_diffrn_reflns_av_R_equivalents 0.0330
_diffrn_reflns_av_sigmaI/netI 0.0445
_diffrn_reflns_limit_h_max 28
_diffrn_reflns_limit_h_min -14
_diffrn_reflns_limit_k_max 23
_diffrn_reflns_limit_k_min -29
_diffrn_reflns_limit_l_max 12
_diffrn_reflns_limit_l_min -14
_diffrn_reflns_number 8339
_diffrn_reflns_theta_full 27.48
_diffrn_reflns_theta_max 27.48
_diffrn_reflns_theta_min 3.28
_diffrn_standards_decay_% 0
_diffrn_standards_interval_count 0
_diffrn_standards_interval_time 0
_diffrn_standards_number 0
_exptl_absorpt_coefficient_mu 1.762
_exptl_absorpt_correction_T_max 0.7580
_exptl_absorpt_correction_T_min 0.6729
_exptl_absorpt_correction_type multi-scan
_exptl_absorpt_process_details 'Jacobson, R. (1998) Private communication to Rigaku Company, Tokyo, Japan.'
_exptl_crystal_colour Colorless
_exptl_crystal_density_diffrn 1.617
_exptl_crystal_density_method 'not measured'
_exptl_crystal_description Prism
_exptl_crystal_F_000 2832
_exptl_crystal_size_max 0.50
_exptl_crystal_size_mid 0.20
_exptl_crystal_size_min 0.15
_refine_diff_density_max 0.377
_refine_diff_density_min -0.368
_refine_diff_density_rms 0.066
_refine_ls_extinction_method none
_refine_ls_goodness_of_fit_ref 1.109
_refine_ls_hydrogen_treatment constr
_refine_ls_matrix_type full
_refine_ls_number_parameters 192
_refine_ls_number_reflns 3207
_refine_ls_number_restraints 0
_refine_ls_restrained_S_all 1.109
_refine_ls_R_factor_all 0.0637
_refine_ls_R_factor_gt 0.0478
_refine_ls_shift/su_max 0.000
_refine_ls_shift/su_mean 0.000
_refine_ls_structure_factor_coef Fsqd
_refine_ls_weighting_details 'calc w=1/[\s^2^(Fo^2^)+(0.0367P)^2^+7.9510P] where P=(Fo^2^+2Fc^2^)/3'
_refine_ls_weighting_scheme calc
_refine_ls_wR_factor_gt 0.0968
_refine_ls_wR_factor_ref 0.1037
_reflns_number_gt 2655
_reflns_number_total 3207
_reflns_threshold_expression >2sigma(I)
_cod_data_source_file c1ce05156c.txt
_cod_data_source_block 6
_cod_depositor_comments
;
The following automatic conversions were performed:

'_symmetry_cell_setting' value 'Tetragonal' changed to 'tetragonal'
according to /home/saulius/struct/CIF-dictionaries/cif_core.dic
dictionary named 'cif_core.dic' version 2.4.1 from
2010-06-29.

'_exptl_absorpt_correction_type' value 'Multi-scan'
changed to 'multi-scan' according to
/home/saulius/struct/CIF-dictionaries/cif_core.dic dictionary named
'cif_core.dic' version 2.4.1 from 2010-06-29.

Automatic conversion script
Id: cif_fix_values 1715 2011-07-08 13:25:40Z adriana 
;
_cod_original_cell_volume 5632(3)
_cod_original_sg_symbol_H-M 'I 41/a'
_cod_database_code 7206215

loop_
_symmetry_equiv_pos_as_xyz
'x, y, z'
'-x+1/2, -y, z+1/2'
'-y+3/4, x+1/4, z+1/4'
'y+3/4, -x+3/4, z+3/4'
'x+1/2, y+1/2, z+1/2'
'-x+1, -y+1/2, z+1'
'-y+5/4, x+3/4, z+3/4'
'y+5/4, -x+5/4, z+5/4'
'-x, -y, -z'
'x-1/2, y, -z-1/2'
'y-3/4, -x-1/4, -z-1/4'
'-y-3/4, x-3/4, -z-3/4'
'-x+1/2, -y+1/2, -z+1/2'
'x, y+1/2, -z'
'y-1/4, -x+1/4, -z+1/4'
'-y-1/4, x-1/4, -z-1/4'

loop_
_atom_site_label
_atom_site_type_symbol
_atom_site_fract_x
_atom_site_fract_y
_atom_site_fract_z
_atom_site_U_iso_or_equiv
_atom_site_adp_type
_atom_site_occupancy
_atom_site_symmetry_multiplicity
_atom_site_calc_flag
_atom_site_refinement_flags
_atom_site_disorder_assembly
_atom_site_disorder_group
Zn1 Zn 0.771687(15) 0.753144(16) 0.12496(3) 0.02830(13) Uani 1 1 d . . .
N1 N 0.80317(11) 0.75461(11) -0.0430(2) 0.0266(5) Uani 1 1 d . . .
N2 N 0.83927(11) 0.72327(11) -0.2164(2) 0.0272(5) Uani 1 1 d . . .
O1 O 0.73980(12) 0.66775(11) 0.1278(2) 0.0456(6) Uani 1 1 d . . .
O2 O 0.70927(12) 0.66239(11) 0.31506(19) 0.0464(6) Uani 1 1 d . . .
O3 O 0.68619(10) 0.78266(12) 0.09591(19) 0.0430(6) Uani 1 1 d . . .
O4 O 0.65591(10) 0.77844(12) 0.28294(19) 0.0452(6) Uani 1 1 d . . .
C1 C 0.82666(13) 0.70964(14) -0.1019(2) 0.0280(6) Uani 1 1 d . . .
H1 H 0.8339 0.6719 -0.0681 0.034 Uiso 1 1 calc R . .
C2 C 0.80022(12) 0.80161(13) -0.1238(2) 0.0252(6) Uani 1 1 d . . .
C3 C 0.78081(15) 0.86001(15) -0.1095(3) 0.0365(8) Uani 1 1 d . . .
H3 H 0.7667 0.8740 -0.0359 0.044 Uiso 1 1 calc R . .
C4 C 0.78309(17) 0.89658(16) -0.2081(3) 0.0469(9) Uani 1 1 d . . .
H4 H 0.7705 0.9365 -0.2009 0.056 Uiso 1 1 calc R . .
C5 C 0.80344(17) 0.87632(17) -0.3177(3) 0.0471(9) Uani 1 1 d . . .
H5 H 0.8036 0.9026 -0.3830 0.056 Uiso 1 1 calc R . .
C6 C 0.82312(15) 0.81916(16) -0.3327(3) 0.0387(8) Uani 1 1 d . . .
H6 H 0.8367 0.8054 -0.4069 0.046 Uiso 1 1 calc R . .
C7 C 0.82222(12) 0.78219(14) -0.2333(2) 0.0265(6) Uani 1 1 d . . .
C8 C 0.87081(14) 0.68519(15) -0.3028(3) 0.0332(7) Uani 1 1 d . . .
H8A H 0.8595 0.6974 -0.3835 0.040 Uiso 1 1 calc R . .
H8B H 0.8581 0.6437 -0.2918 0.040 Uiso 1 1 calc R . .
C9 C 0.93829(14) 0.68864(14) -0.2906(3) 0.0317(7) Uani 1 1 d . . .
H9A H 0.9562 0.6630 -0.3517 0.038 Uiso 1 1 calc R . .
H9B H 0.9494 0.6720 -0.2130 0.038 Uiso 1 1 calc R . .
C10 C 0.96587(13) 0.75057(14) -0.3011(3) 0.0331(7) Uani 1 1 d . . .
H10A H 0.9520 0.7752 -0.2345 0.040 Uiso 1 1 calc R . .
H10B H 0.9519 0.7693 -0.3749 0.040 Uiso 1 1 calc R . .
C11 C 0.70283(17) 0.57571(15) 0.1968(3) 0.0465(9) Uani 1 1 d . . .
H11A H 0.6607 0.5723 0.1779 0.070 Uiso 1 1 calc R . .
H11B H 0.7113 0.5536 0.2691 0.070 Uiso 1 1 calc R . .
H11C H 0.7263 0.5595 0.1319 0.070 Uiso 1 1 calc R . .
C12 C 0.71865(14) 0.64032(14) 0.2146(3) 0.0316(7) Uani 1 1 d . . .
C13 C 0.58904(14) 0.81741(16) 0.1412(3) 0.0381(8) Uani 1 1 d . . .
H13A H 0.5570 0.7947 0.1777 0.057 Uiso 1 1 calc R . .
H13B H 0.5847 0.8162 0.0554 0.057 Uiso 1 1 calc R . .
H13C H 0.5872 0.8585 0.1681 0.057 Uiso 1 1 calc R . .
C14 C 0.64849(14) 0.79061(14) 0.1760(3) 0.0296(6) Uani 1 1 d . . .

loop_
_atom_site_aniso_label
_atom_site_aniso_U_11
_atom_site_aniso_U_22
_atom_site_aniso_U_33
_atom_site_aniso_U_23
_atom_site_aniso_U_13
_atom_site_aniso_U_12
Zn1 0.0295(2) 0.0362(2) 0.01925(19) 0.00125(14) 0.00468(14) -0.00069(15)
N1 0.0251(12) 0.0344(14) 0.0202(11) 0.0009(10) 0.0044(10) 0.0010(11)
N2 0.0297(13) 0.0314(13) 0.0204(11) -0.0008(10) 0.0053(10) 0.0020(11)
O1 0.0627(17) 0.0367(13) 0.0374(13) 0.0003(11) 0.0075(12) -0.0116(12)
O2 0.0622(17) 0.0430(14) 0.0339(12) -0.0070(11) 0.0092(12) -0.0124(12)
O3 0.0323(13) 0.0644(17) 0.0322(11) 0.0010(11) 0.0041(10) 0.0113(12)
O4 0.0379(13) 0.0693(18) 0.0283(12) 0.0098(11) 0.0014(10) 0.0059(12)
C1 0.0300(16) 0.0313(16) 0.0227(13) 0.0032(12) 0.0024(12) -0.0008(13)
C2 0.0220(14) 0.0320(15) 0.0216(13) 0.0008(12) 0.0014(11) 0.0002(12)
C3 0.0387(18) 0.0383(18) 0.0324(16) -0.0034(14) 0.0054(14) 0.0073(15)
C4 0.054(2) 0.0354(19) 0.051(2) 0.0066(17) 0.0031(18) 0.0109(17)
C5 0.055(2) 0.047(2) 0.0393(19) 0.0192(17) 0.0054(17) 0.0118(18)
C6 0.0401(19) 0.050(2) 0.0255(15) 0.0075(15) 0.0081(14) 0.0037(16)
C7 0.0224(14) 0.0345(16) 0.0226(13) 0.0034(12) 0.0029(11) 0.0001(12)
C8 0.0360(17) 0.0370(17) 0.0266(15) -0.0100(13) 0.0047(13) 0.0036(14)
C9 0.0337(17) 0.0368(17) 0.0247(14) -0.0020(13) 0.0015(13) 0.0088(14)
C10 0.0334(17) 0.0395(18) 0.0265(15) 0.0033(13) 0.0004(13) 0.0072(15)
C11 0.053(2) 0.0319(18) 0.054(2) -0.0010(16) -0.0020(18) -0.0079(16)
C12 0.0291(16) 0.0297(16) 0.0359(16) 0.0001(14) -0.0050(14) -0.0021(13)
C13 0.0344(18) 0.045(2) 0.0351(17) -0.0002(15) 0.0020(14) 0.0063(15)
C14 0.0297(16) 0.0300(16) 0.0292(15) -0.0012(13) -0.0001(13) -0.0016(13)

loop_
_atom_type_symbol
_atom_type_description
_atom_type_scat_dispersion_real
_atom_type_scat_dispersion_imag
_atom_type_scat_source
C C 0.0033 0.0016 'International Tables Vol C Tables 4.2.6.8 and 6.1.1.4'
H H 0.0000 0.0000 'International Tables Vol C Tables 4.2.6.8 and 6.1.1.4'
N N 0.0061 0.0033 'International Tables Vol C Tables 4.2.6.8 and 6.1.1.4'
O O 0.0106 0.0060 'International Tables Vol C Tables 4.2.6.8 and 6.1.1.4'
Zn Zn 0.2839 1.4301 'International Tables Vol C Tables 4.2.6.8 and 6.1.1.4'

loop_
_geom_angle_atom_site_label_1
_geom_angle_atom_site_label_2
_geom_angle_atom_site_label_3
_geom_angle
_geom_angle_site_symmetry_1
_geom_angle_site_symmetry_3
_geom_angle_publ_flag
N1 Zn1 O1 98.76(9) . . ?
N1 Zn1 O4 101.68(9) . 13_665 ?
O1 Zn1 O4 86.88(11) . 13_665 ?
N1 Zn1 O3 99.89(9) . . ?
O1 Zn1 O3 88.73(11) . . ?
O4 Zn1 O3 158.40(9) 13_665 . ?
N1 Zn1 O2 102.72(9) . 13_665 ?
O1 Zn1 O2 158.51(9) . 13_665 ?
O4 Zn1 O2 89.28(11) 13_665 13_665 ?
O3 Zn1 O2 87.10(10) . 13_665 ?
N1 Zn1 Zn1 177.73(7) . 13_665 ?
O1 Zn1 Zn1 80.03(6) . 13_665 ?
O4 Zn1 Zn1 76.37(6) 13_665 13_665 ?
O3 Zn1 Zn1 82.03(6) . 13_665 ?
O2 Zn1 Zn1 78.52(6) 13_665 13_665 ?
C1 N1 C2 105.6(2) . . ?
C1 N1 Zn1 126.8(2) . . ?
C2 N1 Zn1 127.39(19) . . ?
C1 N2 C7 106.7(2) . . ?
C1 N2 C8 126.7(3) . . ?
C7 N2 C8 126.3(2) . . ?
C12 O1 Zn1 127.3(2) . . ?
C12 O2 Zn1 128.7(2) . 13_665 ?
C14 O3 Zn1 124.2(2) . . ?
C14 O4 Zn1 132.0(2) . 13_665 ?
N1 C1 N2 113.0(3) . . ?
N1 C1 H1 123.5 . . ?
N2 C1 H1 123.5 . . ?
C3 C2 N1 130.7(3) . . ?
C3 C2 C7 120.4(3) . . ?
N1 C2 C7 108.9(2) . . ?
C4 C3 C2 117.1(3) . . ?
C4 C3 H3 121.5 . . ?
C2 C3 H3 121.5 . . ?
C3 C4 C5 122.1(3) . . ?
C3 C4 H4 119.0 . . ?
C5 C4 H4 119.0 . . ?
C6 C5 C4 121.4(3) . . ?
C6 C5 H5 119.3 . . ?
C4 C5 H5 119.3 . . ?
C5 C6 C7 117.0(3) . . ?
C5 C6 H6 121.5 . . ?
C7 C6 H6 121.5 . . ?
N2 C7 C6 132.2(3) . . ?
N2 C7 C2 105.8(2) . . ?
C6 C7 C2 121.9(3) . . ?
N2 C8 C9 112.8(2) . . ?
N2 C8 H8A 109.0 . . ?
C9 C8 H8A 109.0 . . ?
N2 C8 H8B 109.0 . . ?
C9 C8 H8B 109.0 . . ?
H8A C8 H8B 107.8 . . ?
C8 C9 C10 116.3(3) . . ?
C8 C9 H9A 108.2 . . ?
C10 C9 H9A 108.2 . . ?
C8 C9 H9B 108.2 . . ?
C10 C9 H9B 108.2 . . ?
H9A C9 H9B 107.4 . . ?
C9 C10 C10 113.0(3) . 6_664 ?
C9 C10 H10A 109.0 . . ?
C10 C10 H10A 109.0 6_664 . ?
C9 C10 H10B 109.0 . . ?
C10 C10 H10B 109.0 6_664 . ?
H10A C10 H10B 107.8 . . ?
C12 C11 H11A 109.5 . . ?
C12 C11 H11B 109.5 . . ?
H11A C11 H11B 109.5 . . ?
C12 C11 H11C 109.5 . . ?
H11A C11 H11C 109.5 . . ?
H11B C11 H11C 109.5 . . ?
O1 C12 O2 125.2(3) . . ?
O1 C12 C11 117.3(3) . . ?
O2 C12 C11 117.5(3) . . ?
C14 C13 H13A 109.5 . . ?
C14 C13 H13B 109.5 . . ?
H13A C13 H13B 109.5 . . ?
C14 C13 H13C 109.5 . . ?
H13A C13 H13C 109.5 . . ?
H13B C13 H13C 109.5 . . ?
O4 C14 O3 125.2(3) . . ?
O4 C14 C13 117.0(3) . . ?
O3 C14 C13 117.8(3) . . ?

loop_
_geom_bond_atom_site_label_1
_geom_bond_atom_site_label_2
_geom_bond_distance
_geom_bond_site_symmetry_2
_geom_bond_publ_flag
Zn1 N1 2.016(2) . ?
Zn1 O1 2.041(2) . ?
Zn1 O4 2.049(2) 13_665 ?
Zn1 O3 2.051(2) . ?
Zn1 O2 2.052(2) 13_665 ?
Zn1 Zn1 2.9778(8) 13_665 ?
N1 C1 1.315(4) . ?
N1 C2 1.391(4) . ?
N2 C1 1.352(3) . ?
N2 C7 1.386(4) . ?
N2 C8 1.473(4) . ?
O1 C12 1.246(4) . ?
O2 C12 1.250(4) . ?
O2 Zn1 2.052(2) 13_665 ?
O3 C14 1.247(4) . ?
O4 C14 1.244(4) . ?
O4 Zn1 2.049(2) 13_665 ?
C1 H1 0.9400 . ?
C2 C3 1.387(4) . ?
C2 C7 1.395(4) . ?
C3 C4 1.378(5) . ?
C3 H3 0.9400 . ?
C4 C5 1.390(5) . ?
C4 H4 0.9400 . ?
C5 C6 1.364(5) . ?
C5 H5 0.9400 . ?
C6 C7 1.391(4) . ?
C6 H6 0.9400 . ?
C8 C9 1.519(4) . ?
C8 H8A 0.9800 . ?
C8 H8B 0.9800 . ?
C9 C10 1.522(4) . ?
C9 H9A 0.9800 . ?
C9 H9B 0.9800 . ?
C10 C10 1.528(6) 6_664 ?
C10 H10A 0.9800 . ?
C10 H10B 0.9800 . ?
C11 C12 1.502(4) . ?
C11 H11A 0.9700 . ?
C11 H11B 0.9700 . ?
C11 H11C 0.9700 . ?
C13 C14 1.511(4) . ?
C13 H13A 0.9700 . ?
C13 H13B 0.9700 . ?
C13 H13C 0.9700 . ?

loop_
_geom_hbond_atom_site_label_D
_geom_hbond_atom_site_label_H
_geom_hbond_atom_site_label_A
_geom_hbond_distance_DH
_geom_hbond_distance_HA
_geom_hbond_distance_DA
_geom_hbond_angle_DHA
_geom_hbond_site_symmetry_A
C9 H9A O4 0.98 2.58 3.533(4) 163.0 8_453
